data_4119119
loop_
_publ_author_name
'Holland, Ryan L.'
'Bunker, Kevin D.'
'Chen, Christopher H.'
'DiPasquale, Antonio G.'
'Rheingold, Arnold L.'
'Baldridge, Kim K.'
'O'Connor, Joseph M.'

_publ_section_title
;
 Reactions of a Metallacyclobutene Complex with Alkenes
;
_journal_coden_ASTM JACSAT
_journal_issue 31
_journal_name_full 'Journal of the American Chemical Society'
_journal_page_first 10093
_journal_page_last 10095
_journal_paper_doi 10.1021/ja803701z
_journal_volume 130
_journal_year 2008
_chemical_formula_sum 'C48 H54 Co2 O14 S2 Si2'
_chemical_formula_weight 1093.07
_space_group_IT_number 2
_symmetry_space_group_name_Hall '-P 1'
_symmetry_space_group_name_H-M 'P -1'
_atom_sites_solution_hydrogens geom
_atom_sites_solution_primary direct
_atom_sites_solution_secondary difmap
_audit_creation_method SHELXL-97
_cell_angle_alpha 73.484(4)
_cell_angle_beta 81.053(4)
_cell_angle_gamma 87.930(4)
_cell_formula_units_Z 2
_cell_length_a 8.293(2)
_cell_length_b 16.275(4)
_cell_length_c 19.621(5)
_cell_measurement_temperature 293(2)
_cell_volume 2508.0(11)
_computing_structure_refinement 'SHELXL-97 (Sheldrick, 1997)'
_diffrn_ambient_temperature 293(2)
_diffrn_measured_fraction_theta_full 0.985
_diffrn_measured_fraction_theta_max 0.984
_diffrn_radiation_monochromator graphite
_diffrn_radiation_source 'fine-focus sealed tube'
_diffrn_radiation_type MoK\a
_diffrn_radiation_wavelength 0.71073
_diffrn_reflns_av_R_equivalents 0.0441
_diffrn_reflns_av_sigmaI/netI 0.0488
_diffrn_reflns_limit_h_max 9
_diffrn_reflns_limit_h_min -9
_diffrn_reflns_limit_k_max 19
_diffrn_reflns_limit_k_min -19
_diffrn_reflns_limit_l_max 23
_diffrn_reflns_limit_l_min -23
_diffrn_reflns_number 29855
_diffrn_reflns_theta_full 25.00
_diffrn_reflns_theta_max 25.03
_diffrn_reflns_theta_min 2.19
_exptl_absorpt_coefficient_mu 0.857
_exptl_absorpt_correction_T_max 0.9346
_exptl_absorpt_correction_T_min 0.8473
_exptl_crystal_density_diffrn 1.447
_exptl_crystal_density_method 'not measured'
_exptl_crystal_F_000 1136
_exptl_crystal_size_max 0.20
_exptl_crystal_size_mid 0.16
_exptl_crystal_size_min 0.08
_refine_diff_density_max 0.364
_refine_diff_density_min -0.365
_refine_diff_density_rms 0.064
_refine_ls_extinction_method none
_refine_ls_goodness_of_fit_ref 1.029
_refine_ls_hydrogen_treatment mixed
_refine_ls_matrix_type full
_refine_ls_number_parameters 645
_refine_ls_number_reflns 8720
_refine_ls_number_restraints 0
_refine_ls_restrained_S_all 1.029
_refine_ls_R_factor_all 0.0662
_refine_ls_R_factor_gt 0.0456
_refine_ls_shift/su_max 0.002
_refine_ls_shift/su_mean 0.000
_refine_ls_structure_factor_coef Fsqd
_refine_ls_weighting_details 'calc w=1/[\s^2^(Fo^2^)+(0.0463P)^2^+2.3742P] where P=(Fo^2^+2Fc^2^)/3'
_refine_ls_weighting_scheme calc
_refine_ls_wR_factor_gt 0.1044
_refine_ls_wR_factor_ref 0.1143
_reflns_number_gt 6601
_reflns_number_total 8720
_reflns_threshold_expression >2sigma(I)
_cod_duplicate_entry 4108151
_cod_data_source_file ja803701zsup3.cif
_cod_data_source_block rlh2205
_cod_depositor_comments
;
 Updated bibliographic information.

 Antanas Vaitkus,
 2019-10-09

 Marked entry as a duplicate of entry 4108151.

 Antanas Vaitkus,
 2019-10-09
;
_cod_original_cell_volume 2508.0(12)
_cod_database_code 4119119

loop_
_symmetry_equiv_pos_as_xyz
'x, y, z'
'-x, -y, -z'

loop_
_atom_site_label
_atom_site_type_symbol
_atom_site_fract_x
_atom_site_fract_y
_atom_site_fract_z
_atom_site_U_iso_or_equiv
_atom_site_adp_type
_atom_site_occupancy
_atom_site_symmetry_multiplicity
_atom_site_calc_flag
_atom_site_refinement_flags
C1 C 0.0318(5) 1.2784(2) 0.5365(2) 0.0451(10) Uani 1 1 d .
C2 C 0.0143(5) 1.3413(2) 0.5801(2) 0.0491(11) Uani 1 1 d .
C3 C 0.0760(4) 1.3108(2) 0.6537(2) 0.0432(9) Uani 1 1 d .
C4 C 0.2622(4) 1.2948(2) 0.64333(19) 0.0356(8) Uani 1 1 d .
C5 C 0.3036(4) 1.2337(2) 0.60900(18) 0.0323(8) Uani 1 1 d .
C6 C 0.1229(5) 1.3239(3) 0.4654(3) 0.0580(12) Uani 1 1 d .
C7 C 0.1180(5) 1.4180(3) 0.5328(3) 0.0572(12) Uani 1 1 d .
C8 C -0.0085(4) 1.2286(2) 0.6966(2) 0.0426(9) Uani 1 1 d .
C9 C -0.1670(5) 1.1467(2) 0.8045(2) 0.0555(11) Uani 1 1 d .
H9A H -0.0894 1.1001 0.8083 0.067 Uiso 1 1 calc R
H9B H -0.2571 1.1336 0.7830 0.067 Uiso 1 1 calc R
C10 C -0.2274(6) 1.1581(3) 0.8768(2) 0.0734(15) Uani 1 1 d .
H10A H -0.1361 1.1631 0.9001 0.110 Uiso 1 1 calc R
H10B H -0.2931 1.1094 0.9053 0.110 Uiso 1 1 calc R
H10C H -0.2918 1.2091 0.8716 0.110 Uiso 1 1 calc R
C11 C 0.2350(6) 1.4248(3) 0.7310(3) 0.0823(17) Uani 1 1 d .
H11A H 0.2923 1.4600 0.7513 0.123 Uiso 1 1 calc R
H11B H 0.1656 1.3850 0.7688 0.123 Uiso 1 1 calc R
H11C H 0.1699 1.4603 0.6978 0.123 Uiso 1 1 calc R
C12 C 0.5090(5) 1.4488(2) 0.6108(2) 0.0566(11) Uani 1 1 d .
H12A H 0.5660 1.4824 0.6327 0.085 Uiso 1 1 calc R
H12B H 0.4376 1.4851 0.5813 0.085 Uiso 1 1 calc R
H12C H 0.5864 1.4228 0.5817 0.085 Uiso 1 1 calc R
C13 C 0.5027(6) 1.3002(3) 0.7532(3) 0.0716(14) Uani 1 1 d .
H13A H 0.6131 1.3211 0.7434 0.107 Uiso 1 1 calc R
H13B H 0.5026 1.2410 0.7538 0.107 Uiso 1 1 calc R
H13C H 0.4521 1.3056 0.7992 0.107 Uiso 1 1 calc R
C14 C 0.5754(4) 1.2280(2) 0.5028(2) 0.0385(9) Uani 1 1 d .
C15 C 0.6448(4) 1.1619(2) 0.4761(2) 0.0428(9) Uani 1 1 d .
H15 H 0.6558 1.1075 0.5070 0.051 Uiso 1 1 calc R
C16 C 0.6964(5) 1.1780(3) 0.4037(2) 0.0534(11) Uani 1 1 d .
H16 H 0.7447 1.1345 0.3855 0.064 Uiso 1 1 calc R
C17 C 0.6774(6) 1.2576(3) 0.3577(3) 0.0716(14) Uani 1 1 d .
H17 H 0.7111 1.2674 0.3086 0.086 Uiso 1 1 calc R
C18 C 0.6085(7) 1.3230(3) 0.3839(3) 0.0805(17) Uani 1 1 d .
H18 H 0.5955 1.3768 0.3525 0.097 Uiso 1 1 calc R
C19 C 0.5586(6) 1.3087(2) 0.4573(2) 0.0586(12) Uani 1 1 d .
H19 H 0.5145 1.3529 0.4754 0.070 Uiso 1 1 calc R
C20 C 0.1281(5) 1.0319(2) 0.6108(2) 0.0411(9) Uani 1 1 d .
H20 H 0.1136 0.9955 0.6574 0.049 Uiso 1 1 calc R
C21 C 0.0003(5) 1.0669(2) 0.5703(2) 0.0437(9) Uani 1 1 d .
H21 H -0.1110 1.0572 0.5855 0.052 Uiso 1 1 calc R
C22 C 0.0737(5) 1.1183(3) 0.5038(2) 0.0487(10) Uani 1 1 d .
H22 H 0.0194 1.1481 0.4663 0.058 Uiso 1 1 calc R
C23 C 0.2461(5) 1.1175(3) 0.5031(2) 0.0463(10) Uani 1 1 d .
H23 H 0.3234 1.1484 0.4660 0.056 Uiso 1 1 calc R
C24 C 0.2780(5) 1.0610(2) 0.5693(2) 0.0411(9) Uani 1 1 d .
H24 H 0.3803 1.0461 0.5826 0.049 Uiso 1 1 calc R
C25 C 0.7224(4) 0.7914(2) 0.8885(2) 0.0364(8) Uani 1 1 d .
C26 C 0.6580(4) 0.7056(2) 0.93769(19) 0.0372(8) Uani 1 1 d .
C27 C 0.5489(4) 0.6558(2) 0.9057(2) 0.0339(8) Uani 1 1 d .
C28 C 0.3952(4) 0.7072(2) 0.88704(18) 0.0316(8) Uani 1 1 d .
C29 C 0.4281(4) 0.7864(2) 0.84044(18) 0.0322(8) Uani 1 1 d .
C30 C 0.6732(5) 0.8542(3) 0.9281(2) 0.0518(10) Uani 1 1 d .
C31 C 0.5575(5) 0.7275(3) 1.0016(2) 0.0502(10) Uani 1 1 d .
C32 C 0.6417(4) 0.6436(2) 0.8382(2) 0.0402(9) Uani 1 1 d .
C33 C 0.7492(8) 0.5500(4) 0.7682(3) 0.103(2) Uani 1 1 d .
H33A H 0.6820 0.5702 0.7306 0.123 Uiso 1 1 calc R
H33B H 0.8507 0.5825 0.7535 0.123 Uiso 1 1 calc R
C34 C 0.7815(10) 0.4645(5) 0.7776(5) 0.165(4) Uani 1 1 d .
H34A H 0.8473 0.4446 0.8151 0.248 Uiso 1 1 calc R
H34B H 0.8390 0.4564 0.7336 0.248 Uiso 1 1 calc R
H34C H 0.6807 0.4327 0.7906 0.248 Uiso 1 1 calc R
C35 C 0.0765(5) 0.6292(3) 0.8603(2) 0.0506(10) Uani 1 1 d .
H35A H 0.1471 0.6075 0.8258 0.076 Uiso 1 1 calc R
H35B H 0.0327 0.6832 0.8363 0.076 Uiso 1 1 calc R
H35C H -0.0113 0.5892 0.8832 0.076 Uiso 1 1 calc R
C36 C 0.2573(5) 0.5317(3) 0.9743(3) 0.0735(15) Uani 1 1 d .
H36A H 0.1615 0.4966 0.9946 0.110 Uiso 1 1 calc R
H36B H 0.3191 0.5322 1.0116 0.110 Uiso 1 1 calc R
H36C H 0.3230 0.5089 0.9392 0.110 Uiso 1 1 calc R
C37 C 0.0764(5) 0.6783(3) 1.0066(2) 0.0617(12) Uani 1 1 d .
H37A H 0.0212 0.7309 0.9881 0.093 Uiso 1 1 calc R
H37B H 0.1496 0.6867 1.0375 0.093 Uiso 1 1 calc R
H37C H -0.0024 0.6347 1.0334 0.093 Uiso 1 1 calc R
C38 C 0.2738(4) 0.9451(2) 0.84468(19) 0.0371(8) Uani 1 1 d .
C39 C 0.2813(6) 0.9405(3) 0.9153(2) 0.0593(12) Uani 1 1 d .
H39 H 0.2799 0.8876 0.9496 0.071 Uiso 1 1 calc R
C40 C 0.2908(7) 1.0152(3) 0.9348(3) 0.0827(17) Uani 1 1 d .
H40 H 0.2980 1.0125 0.9822 0.099 Uiso 1 1 calc R
C41 C 0.2899(7) 1.0935(3) 0.8842(3) 0.0702(14) Uani 1 1 d .
H41 H 0.2963 1.1437 0.8974 0.084 Uiso 1 1 calc R
C42 C 0.2794(6) 1.0974(3) 0.8141(2) 0.0568(11) Uani 1 1 d .
H42 H 0.2766 1.1504 0.7802 0.068 Uiso 1 1 calc R
C43 C 0.2730(5) 1.0234(2) 0.7938(2) 0.0451(9) Uani 1 1 d .
H43 H 0.2683 1.0262 0.7461 0.054 Uiso 1 1 calc R
C44 C 0.6541(5) 0.9523(3) 0.7494(3) 0.0710(15) Uani 1 1 d .
H44 H 0.5943 0.9886 0.7726 0.085 Uiso 1 1 calc R
C45 C 0.6022(6) 0.9154(4) 0.6995(3) 0.086(2) Uani 1 1 d .
H45 H 0.5030 0.9253 0.6822 0.103 Uiso 1 1 calc R
C46 C 0.7234(7) 0.8621(4) 0.6808(2) 0.0759(16) Uani 1 1 d .
H46 H 0.7184 0.8283 0.6501 0.091 Uiso 1 1 calc R
C47 C 0.8578(5) 0.8675(3) 0.7167(2) 0.0554(11) Uani 1 1 d .
H47 H 0.9561 0.8386 0.7131 0.067 Uiso 1 1 calc R
C48 C 0.8160(5) 0.9231(2) 0.7574(2) 0.0520(11) Uani 1 1 d .
H48 H 0.8824 0.9391 0.7856 0.062 Uiso 1 1 calc R
O1 O 0.1536(5) 1.3068(2) 0.40981(18) 0.0811(10) Uani 1 1 d .
O2 O 0.1805(4) 1.40363(18) 0.46892(17) 0.0643(8) Uani 1 1 d .
O3 O 0.1477(4) 1.48264(19) 0.54677(19) 0.0712(9) Uani 1 1 d .
O4 O 0.0016(3) 1.16420(15) 0.67489(13) 0.0392(6) Uani 1 1 d .
O5 O -0.0873(3) 1.22872(16) 0.76013(14) 0.0509(7) Uani 1 1 d .
O6 O 0.5449(3) 1.12198(15) 0.63183(14) 0.0460(6) Uani 1 1 d .
O7 O 0.6086(3) 1.27334(17) 0.61517(15) 0.0498(7) Uani 1 1 d .
O8 O 0.7044(4) 0.9282(2) 0.91657(19) 0.0788(10) Uani 1 1 d .
O9 O 0.5692(3) 0.8137(2) 0.99322(15) 0.0582(8) Uani 1 1 d .
O10 O 0.4773(4) 0.6809(2) 1.05252(16) 0.0715(9) Uani 1 1 d .
O11 O 0.6923(3) 0.70419(16) 0.78653(13) 0.0408(6) Uani 1 1 d .
O12 O 0.6630(4) 0.56386(17) 0.83644(17) 0.0620(8) Uani 1 1 d .
O13 O 0.1095(3) 0.80628(16) 0.86877(17) 0.0560(8) Uani 1 1 d .
O14 O 0.2423(3) 0.87262(16) 0.74526(14) 0.0492(7) Uani 1 1 d .
Si1 Si 0.38694(14) 1.36388(7) 0.68209(6) 0.0474(3) Uani 1 1 d .
Si2 Si 0.19546(12) 0.64414(6) 0.92981(6) 0.0410(3) Uani 1 1 d .
S1 S 0.51691(10) 1.21094(5) 0.59649(5) 0.0367(2) Uani 1 1 d .
S2 S 0.25191(10) 0.84939(6) 0.82114(5) 0.0377(2) Uani 1 1 d .
Co1 Co 0.13847(6) 1.16699(3) 0.58365(2) 0.03395(13) Uani 1 1 d .
Co2 Co 0.64889(6) 0.82179(3) 0.79143(3) 0.03571(14) Uani 1 1 d .
H1 H -0.069(5) 1.260(3) 0.528(2) 0.063(13) Uiso 1 1 d .
H2 H -0.096(5) 1.363(2) 0.5858(19) 0.046(10) Uiso 1 1 d .
H3 H 0.043(4) 1.353(2) 0.6798(17) 0.027(8) Uiso 1 1 d .
H25 H 0.837(4) 0.793(2) 0.8731(17) 0.032(9) Uiso 1 1 d .
H26 H 0.740(4) 0.668(2) 0.9550(18) 0.037(9) Uiso 1 1 d .
H27 H 0.525(4) 0.604(2) 0.9364(17) 0.024(8) Uiso 1 1 d .

loop_
_atom_site_aniso_label
_atom_site_aniso_U_11
_atom_site_aniso_U_22
_atom_site_aniso_U_33
_atom_site_aniso_U_23
_atom_site_aniso_U_13
_atom_site_aniso_U_12
C1 0.039(2) 0.044(2) 0.044(2) 0.0021(18) -0.0091(19) 0.0040(18)
C2 0.031(2) 0.041(2) 0.061(3) 0.004(2) -0.002(2) 0.0055(17)
C3 0.039(2) 0.035(2) 0.052(2) -0.0128(19) 0.0045(18) 0.0016(16)
C4 0.0373(19) 0.0274(17) 0.036(2) -0.0021(15) 0.0004(16) -0.0022(15)
C5 0.0305(18) 0.0301(17) 0.0314(19) -0.0030(15) -0.0008(15) 0.0011(14)
C6 0.053(3) 0.051(3) 0.055(3) 0.008(2) -0.008(2) 0.004(2)
C7 0.045(2) 0.037(2) 0.076(3) 0.008(2) -0.015(2) 0.0069(19)
C8 0.036(2) 0.040(2) 0.046(2) -0.0081(18) 0.0020(18) 0.0061(17)
C9 0.066(3) 0.042(2) 0.049(3) -0.0102(19) 0.017(2) -0.009(2)
C10 0.094(4) 0.065(3) 0.050(3) -0.014(2) 0.021(3) -0.003(3)
C11 0.075(3) 0.087(4) 0.105(4) -0.068(3) 0.010(3) -0.013(3)
C12 0.059(3) 0.035(2) 0.073(3) -0.012(2) -0.007(2) -0.0072(19)
C13 0.086(4) 0.074(3) 0.058(3) -0.017(3) -0.019(3) -0.023(3)
C14 0.0325(19) 0.0345(19) 0.047(2) -0.0116(17) 0.0000(17) 0.0013(15)
C15 0.0318(19) 0.0337(19) 0.061(3) -0.0140(18) -0.0011(18) 0.0042(15)
C16 0.050(2) 0.048(2) 0.063(3) -0.026(2) 0.007(2) 0.0047(19)
C17 0.095(4) 0.060(3) 0.047(3) -0.010(2) 0.016(3) 0.008(3)
C18 0.120(5) 0.044(3) 0.058(3) -0.005(2) 0.021(3) 0.021(3)
C19 0.076(3) 0.034(2) 0.054(3) -0.0078(19) 0.014(2) 0.009(2)
C20 0.053(2) 0.0313(19) 0.040(2) -0.0119(16) -0.0073(19) -0.0028(17)
C21 0.043(2) 0.046(2) 0.043(2) -0.0137(18) -0.0050(18) -0.0123(18)
C22 0.051(2) 0.057(2) 0.038(2) -0.0099(19) -0.0115(19) -0.0086(19)
C23 0.044(2) 0.059(2) 0.039(2) -0.022(2) -0.0004(18) -0.0078(19)
C24 0.042(2) 0.043(2) 0.042(2) -0.0169(18) -0.0111(18) 0.0055(17)
C25 0.0249(18) 0.045(2) 0.042(2) -0.0164(17) -0.0064(16) 0.0023(16)
C26 0.0306(19) 0.045(2) 0.034(2) -0.0064(17) -0.0103(16) 0.0076(17)
C27 0.0307(18) 0.0265(18) 0.041(2) -0.0041(16) -0.0058(16) 0.0043(15)
C28 0.0296(17) 0.0335(18) 0.0326(19) -0.0103(15) -0.0056(15) 0.0004(14)
C29 0.0298(18) 0.0333(18) 0.037(2) -0.0128(16) -0.0120(15) 0.0040(14)
C30 0.046(2) 0.062(3) 0.056(3) -0.029(2) -0.009(2) -0.002(2)
C31 0.041(2) 0.077(3) 0.035(2) -0.018(2) -0.0099(19) 0.005(2)
C32 0.0325(19) 0.041(2) 0.053(2) -0.0193(19) -0.0118(18) 0.0054(16)
C33 0.134(5) 0.084(4) 0.098(5) -0.058(4) 0.014(4) 0.020(4)
C34 0.133(7) 0.139(7) 0.256(11) -0.138(8) 0.026(7) 0.009(5)
C35 0.038(2) 0.049(2) 0.068(3) -0.021(2) -0.008(2) -0.0052(18)
C36 0.046(3) 0.046(2) 0.100(4) 0.024(2) -0.007(3) -0.011(2)
C37 0.039(2) 0.090(3) 0.052(3) -0.014(2) -0.002(2) -0.005(2)
C38 0.0351(19) 0.0382(19) 0.038(2) -0.0103(17) -0.0092(16) 0.0069(16)
C39 0.094(3) 0.040(2) 0.037(2) -0.0050(19) -0.003(2) 0.013(2)
C40 0.157(6) 0.057(3) 0.042(3) -0.024(2) -0.027(3) 0.030(3)
C41 0.112(4) 0.045(3) 0.064(3) -0.025(2) -0.028(3) 0.011(3)
C42 0.078(3) 0.035(2) 0.059(3) -0.008(2) -0.025(2) 0.002(2)
C43 0.056(2) 0.038(2) 0.043(2) -0.0087(18) -0.0192(19) 0.0020(18)
C44 0.044(3) 0.039(2) 0.105(4) 0.015(3) 0.001(3) -0.006(2)
C45 0.053(3) 0.083(4) 0.083(4) 0.050(3) -0.028(3) -0.024(3)
C46 0.087(4) 0.095(4) 0.032(2) 0.009(2) -0.009(3) -0.039(3)
C47 0.043(2) 0.064(3) 0.047(3) -0.001(2) 0.007(2) -0.009(2)
C48 0.037(2) 0.043(2) 0.064(3) 0.002(2) 0.001(2) -0.0154(18)
O1 0.102(3) 0.081(2) 0.0413(19) 0.0074(18) -0.0022(19) 0.001(2)
O2 0.0562(18) 0.0495(18) 0.065(2) 0.0139(15) 0.0021(16) -0.0022(14)
O3 0.068(2) 0.0384(17) 0.094(3) 0.0064(16) -0.0191(18) 0.0006(15)
O4 0.0382(14) 0.0345(13) 0.0408(15) -0.0088(11) 0.0039(11) -0.0026(11)
O5 0.0537(16) 0.0435(15) 0.0484(17) -0.0146(13) 0.0173(14) -0.0025(13)
O6 0.0446(15) 0.0381(14) 0.0526(17) -0.0058(12) -0.0149(13) 0.0093(12)
O7 0.0383(14) 0.0503(16) 0.0664(19) -0.0258(14) -0.0065(13) -0.0035(12)
O8 0.097(3) 0.066(2) 0.088(3) -0.049(2) -0.007(2) -0.0135(19)
O9 0.0591(18) 0.076(2) 0.0501(18) -0.0366(16) -0.0038(15) 0.0027(15)
O10 0.070(2) 0.099(3) 0.0372(17) -0.0135(17) 0.0066(16) -0.0076(19)
O11 0.0376(14) 0.0477(15) 0.0368(15) -0.0145(13) -0.0001(12) 0.0014(12)
O12 0.071(2) 0.0410(16) 0.078(2) -0.0290(15) -0.0021(17) 0.0107(14)
O13 0.0241(13) 0.0444(15) 0.091(2) -0.0053(15) -0.0092(14) -0.0015(11)
O14 0.0597(17) 0.0438(15) 0.0545(17) -0.0190(13) -0.0339(14) 0.0138(13)
Si1 0.0527(7) 0.0382(6) 0.0520(7) -0.0170(5) -0.0005(5) -0.0071(5)
Si2 0.0300(5) 0.0376(5) 0.0488(7) -0.0019(5) -0.0050(5) -0.0030(4)
S1 0.0326(5) 0.0329(5) 0.0444(6) -0.0103(4) -0.0067(4) 0.0022(4)
S2 0.0308(5) 0.0324(5) 0.0516(6) -0.0098(4) -0.0159(4) 0.0034(4)
Co1 0.0323(3) 0.0353(3) 0.0309(3) -0.0048(2) -0.0028(2) -0.0017(2)
Co2 0.0300(3) 0.0370(3) 0.0366(3) -0.0034(2) -0.0068(2) -0.0035(2)

loop_
_atom_type_symbol
_atom_type_description
_atom_type_scat_dispersion_real
_atom_type_scat_dispersion_imag
_atom_type_scat_source
C C 0.0033 0.0016 'International Tables Vol C Tables 4.2.6.8 and 6.1.1.4'
H H 0.0000 0.0000 'International Tables Vol C Tables 4.2.6.8 and 6.1.1.4'
O O 0.0106 0.0060 'International Tables Vol C Tables 4.2.6.8 and 6.1.1.4'
Si Si 0.0817 0.0704 'International Tables Vol C Tables 4.2.6.8 and 6.1.1.4'
S S 0.1246 0.1234 'International Tables Vol C Tables 4.2.6.8 and 6.1.1.4'
Co Co 0.3494 0.9721 'International Tables Vol C Tables 4.2.6.8 and 6.1.1.4'

loop_
_geom_angle_atom_site_label_1
_geom_angle_atom_site_label_2
_geom_angle_atom_site_label_3
_geom_angle
C6 C1 C2 106.1(4)
C6 C1 Co1 112.8(3)
C2 C1 Co1 113.8(3)
C6 C1 H1 107(3)
C2 C1 H1 114(3)
Co1 C1 H1 104(3)
C1 C2 C7 104.0(4)
C1 C2 C3 115.8(3)
C7 C2 C3 108.5(3)
C1 C2 H2 112(2)
C7 C2 H2 105(2)
C3 C2 H2 111(2)
C8 C3 C4 108.5(3)
C8 C3 C2 108.9(3)
C4 C3 C2 110.6(3)
C8 C3 H3 107.1(18)
C4 C3 H3 113.9(19)
C2 C3 H3 107.7(18)
C5 C4 C3 112.5(3)
C5 C4 Si1 133.2(3)
C3 C4 Si1 114.3(2)
C4 C5 S1 114.7(3)
C4 C5 Co1 122.5(3)
S1 C5 Co1 122.57(18)
O1 C6 O2 118.1(4)
O1 C6 C1 133.1(5)
O2 C6 C1 108.8(4)
O3 C7 O2 121.8(4)
O3 C7 C2 128.3(5)
O2 C7 C2 109.9(4)
O4 C8 O5 122.7(3)
O4 C8 C3 122.0(3)
O5 C8 C3 115.3(3)
O5 C9 C10 106.6(3)
O5 C9 H9A 110.4
C10 C9 H9A 110.4
O5 C9 H9B 110.4
C10 C9 H9B 110.4
H9A C9 H9B 108.6
C9 C10 H10A 109.5
C9 C10 H10B 109.5
H10A C10 H10B 109.5
C9 C10 H10C 109.5
H10A C10 H10C 109.5
H10B C10 H10C 109.5
Si1 C11 H11A 109.5
Si1 C11 H11B 109.5
H11A C11 H11B 109.5
Si1 C11 H11C 109.5
H11A C11 H11C 109.5
H11B C11 H11C 109.5
Si1 C12 H12A 109.5
Si1 C12 H12B 109.5
H12A C12 H12B 109.5
Si1 C12 H12C 109.5
H12A C12 H12C 109.5
H12B C12 H12C 109.5
Si1 C13 H13A 109.5
Si1 C13 H13B 109.5
H13A C13 H13B 109.5
Si1 C13 H13C 109.5
H13A C13 H13C 109.5
H13B C13 H13C 109.5
C19 C14 C15 120.7(4)
C19 C14 S1 118.9(3)
C15 C14 S1 120.4(3)
C16 C15 C14 119.2(4)
C16 C15 H15 120.4
C14 C15 H15 120.4
C15 C16 C17 120.6(4)
C15 C16 H16 119.7
C17 C16 H16 119.7
C16 C17 C18 120.4(4)
C16 C17 H17 119.8
C18 C17 H17 119.8
C17 C18 C19 120.0(4)
C17 C18 H18 120.0
C19 C18 H18 120.0
C14 C19 C18 119.1(4)
C14 C19 H19 120.4
C18 C19 H19 120.4
C24 C20 C21 109.2(3)
C24 C20 Co1 70.4(2)
C21 C20 Co1 70.7(2)
C24 C20 H20 125.4
C21 C20 H20 125.4
Co1 C20 H20 125.1
C22 C21 C20 107.2(3)
C22 C21 Co1 69.4(2)
C20 C21 Co1 69.9(2)
C22 C21 H21 126.4
C20 C21 H21 126.4
Co1 C21 H21 125.9
C21 C22 C23 108.5(4)
C21 C22 Co1 72.0(2)
C23 C22 Co1 68.1(2)
C21 C22 H22 125.8
C23 C22 H22 125.8
Co1 C22 H22 125.8
C24 C23 C22 107.6(3)
C24 C23 Co1 72.3(2)
C22 C23 Co1 71.5(2)
C24 C23 H23 126.2
C22 C23 H23 126.2
Co1 C23 H23 121.7
C20 C24 C23 107.5(3)
C20 C24 Co1 71.0(2)
C23 C24 Co1 67.7(2)
C20 C24 H24 126.2
C23 C24 H24 126.2
Co1 C24 H24 126.6
C30 C25 C26 106.0(3)
C30 C25 Co2 113.1(3)
C26 C25 Co2 113.7(2)
C30 C25 H25 112(2)
C26 C25 H25 114(2)
Co2 C25 H25 99(2)
C25 C26 C31 104.2(3)
C25 C26 C27 115.7(3)
C31 C26 C27 108.8(3)
C25 C26 H26 114(2)
C31 C26 H26 107(2)
C27 C26 H26 107(2)
C32 C27 C28 108.0(3)
C32 C27 C26 108.6(3)
C28 C27 C26 110.4(3)
C32 C27 H27 108(2)
C28 C27 H27 112(2)
C26 C27 H27 109(2)
C29 C28 C27 113.4(3)
C29 C28 Si2 133.0(3)
C27 C28 Si2 113.5(2)
C28 C29 S2 114.3(3)
C28 C29 Co2 122.0(2)
S2 C29 Co2 123.37(19)
O8 C30 O9 117.7(4)
O8 C30 C25 133.0(4)
O9 C30 C25 109.4(3)
O10 C31 O9 121.9(4)
O10 C31 C26 128.5(4)
O9 C31 C26 109.5(3)
O11 C32 O12 121.8(4)
O11 C32 C27 122.3(3)
O12 C32 C27 115.9(3)
C34 C33 O12 110.1(6)
C34 C33 H33A 109.6
O12 C33 H33A 109.6
C34 C33 H33B 109.6
O12 C33 H33B 109.6
H33A C33 H33B 108.2
C33 C34 H34A 109.5
C33 C34 H34B 109.5
H34A C34 H34B 109.5
C33 C34 H34C 109.5
H34A C34 H34C 109.5
H34B C34 H34C 109.5
Si2 C35 H35A 109.5
Si2 C35 H35B 109.5
H35A C35 H35B 109.5
Si2 C35 H35C 109.5
H35A C35 H35C 109.5
H35B C35 H35C 109.5
Si2 C36 H36A 109.5
Si2 C36 H36B 109.5
H36A C36 H36B 109.5
Si2 C36 H36C 109.5
H36A C36 H36C 109.5
H36B C36 H36C 109.5
Si2 C37 H37A 109.5
Si2 C37 H37B 109.5
H37A C37 H37B 109.5
Si2 C37 H37C 109.5
H37A C37 H37C 109.5
H37B C37 H37C 109.5
C39 C38 C43 120.5(3)
C39 C38 S2 119.1(3)
C43 C38 S2 120.2(3)
C38 C39 C40 119.5(4)
C38 C39 H39 120.2
C40 C39 H39 120.2
C41 C40 C39 120.2(4)
C41 C40 H40 119.9
C39 C40 H40 119.9
C42 C41 C40 119.9(4)
C42 C41 H41 120.1
C40 C41 H41 120.1
C41 C42 C43 120.5(4)
C41 C42 H42 119.8
C43 C42 H42 119.8
C42 C43 C38 119.4(4)
C42 C43 H43 120.3
C38 C43 H43 120.3
C45 C44 C48 106.7(5)
C45 C44 Co2 71.4(3)
C48 C44 Co2 71.2(2)
C45 C44 H44 126.6
C48 C44 H44 126.6
Co2 C44 H44 122.6
C46 C45 C44 108.4(4)
C46 C45 Co2 70.6(3)
C44 C45 Co2 68.7(3)
C46 C45 H45 125.8
C44 C45 H45 125.8
Co2 C45 H45 126.5
C45 C46 C47 108.3(5)
C45 C46 Co2 70.7(3)
C47 C46 Co2 70.6(2)
C45 C46 H46 125.9
C47 C46 H46 125.9
Co2 C46 H46 124.4
C48 C47 C46 107.7(4)
C48 C47 Co2 70.4(2)
C46 C47 Co2 69.5(2)
C48 C47 H47 126.1
C46 C47 H47 126.1
Co2 C47 H47 125.6
C47 C48 C44 108.7(4)
C47 C48 Co2 71.3(2)
C44 C48 Co2 68.5(2)
C47 C48 H48 125.6
C44 C48 H48 125.6
Co2 C48 H48 126.1
C7 O2 C6 110.5(3)
C8 O4 Co1 119.7(2)
C8 O5 C9 116.0(3)
C31 O9 C30 110.5(3)
C32 O11 Co2 119.7(2)
C32 O12 C33 117.0(4)
C12 Si1 C13 114.5(2)
C12 Si1 C11 104.3(2)
C13 Si1 C11 103.8(3)
C12 Si1 C4 112.58(18)
C13 Si1 C4 113.76(18)
C11 Si1 C4 106.80(19)
C35 Si2 C37 116.44(19)
C35 Si2 C36 102.8(2)
C37 Si2 C36 103.0(2)
C35 Si2 C28 112.03(17)
C37 Si2 C28 114.68(18)
C36 Si2 C28 106.06(17)
O6 S1 O7 116.30(16)
O6 S1 C14 108.00(16)
O7 S1 C14 105.57(17)
O6 S1 C5 110.16(15)
O7 S1 C5 110.25(16)
C14 S1 C5 105.92(16)
O14 S2 O13 116.01(17)
O14 S2 C38 107.63(16)
O13 S2 C38 105.44(17)
O14 S2 C29 110.83(16)
O13 S2 C29 109.23(16)
C38 S2 C29 107.21(16)
O4 Co1 C5 88.83(12)
O4 Co1 C1 89.36(14)
C5 Co1 C1 89.21(16)
O4 Co1 C23 155.55(14)
C5 Co1 C23 108.90(15)
C1 Co1 C23 107.07(17)
O4 Co1 C22 125.64(13)
C5 Co1 C22 145.32(15)
C1 Co1 C22 87.66(17)
C23 Co1 C22 40.39(15)
O4 Co1 C24 121.91(13)
C5 Co1 C24 100.62(14)
C1 Co1 C24 147.04(16)
C23 Co1 C24 39.98(15)
C22 Co1 C24 66.42(15)
O4 Co1 C20 90.05(12)
C5 Co1 C20 124.85(14)
C1 Co1 C20 145.92(17)
C23 Co1 C20 66.14(15)
C22 Co1 C20 65.43(15)
C24 Co1 C20 38.60(14)
O4 Co1 C21 91.70(13)
C5 Co1 C21 164.23(14)
C1 Co1 C21 106.56(17)
C23 Co1 C21 66.64(15)
C22 Co1 C21 38.63(14)
C24 Co1 C21 65.90(15)
C20 Co1 C21 39.41(14)
C29 Co2 O11 89.36(12)
C29 Co2 C25 88.23(14)
O11 Co2 C25 89.87(12)
C29 Co2 C44 108.64(16)
O11 Co2 C44 153.76(18)
C25 Co2 C44 109.1(2)
C29 Co2 C46 126.31(18)
O11 Co2 C46 87.54(19)
C25 Co2 C46 145.30(19)
C44 Co2 C46 66.5(2)
C29 Co2 C45 101.72(17)
O11 Co2 C45 119.2(2)
C25 Co2 C45 149.0(2)
C44 Co2 C45 39.9(2)
C46 Co2 C45 38.7(2)
C29 Co2 C48 144.37(15)
O11 Co2 C48 126.11(14)
C25 Co2 C48 88.57(16)
C44 Co2 C48 40.35(16)
C46 Co2 C48 65.71(19)
C45 Co2 C48 66.23(19)
C29 Co2 C47 166.11(16)
O11 Co2 C47 91.40(15)
C25 Co2 C47 105.64(16)
C44 Co2 C47 66.54(18)
C46 Co2 C47 39.92(18)
C45 Co2 C47 65.94(19)
C48 Co2 C47 38.31(16)

loop_
_geom_bond_atom_site_label_1
_geom_bond_atom_site_label_2
_geom_bond_distance
C1 C6 1.480(6)
C1 C2 1.500(6)
C1 Co1 2.027(4)
C1 H1 0.95(4)
C2 C7 1.526(6)
C2 C3 1.550(6)
C2 H2 0.97(4)
C3 C8 1.494(5)
C3 C4 1.548(5)
C3 H3 0.98(3)
C4 C5 1.358(5)
C4 Si1 1.931(4)
C5 S1 1.787(3)
C5 Co1 1.982(3)
C6 O1 1.189(5)
C6 O2 1.422(5)
C7 O3 1.202(5)
C7 O2 1.361(6)
C8 O4 1.234(4)
C8 O5 1.315(4)
C9 O5 1.484(4)
C9 C10 1.491(6)
C9 H9A 0.9700
C9 H9B 0.9700
C10 H10A 0.9600
C10 H10B 0.9600
C10 H10C 0.9600
C11 Si1 1.888(4)
C11 H11A 0.9600
C11 H11B 0.9600
C11 H11C 0.9600
C12 Si1 1.858(4)
C12 H12A 0.9600
C12 H12B 0.9600
C12 H12C 0.9600
C13 Si1 1.862(5)
C13 H13A 0.9600
C13 H13B 0.9600
C13 H13C 0.9600
C14 C19 1.379(5)
C14 C15 1.396(5)
C14 S1 1.769(4)
C15 C16 1.370(5)
C15 H15 0.9300
C16 C17 1.371(6)
C16 H16 0.9300
C17 C18 1.379(6)
C17 H17 0.9300
C18 C19 1.388(6)
C18 H18 0.9300
C19 H19 0.9300
C20 C24 1.393(5)
C20 C21 1.427(5)
C20 Co1 2.111(3)
C20 H20 0.9300
C21 C22 1.394(5)
C21 Co1 2.122(4)
C21 H21 0.9300
C22 C23 1.427(5)
C22 Co1 2.089(4)
C22 H22 0.9300
C23 C24 1.419(5)
C23 Co1 2.043(4)
C23 H23 0.9300
C24 Co1 2.103(4)
C24 H24 0.9300
C25 C30 1.461(5)
C25 C26 1.515(5)
C25 Co2 2.012(4)
C25 H25 0.95(3)
C26 C31 1.517(5)
C26 C27 1.545(5)
C26 H26 0.94(4)
C27 C32 1.486(5)
C27 C28 1.533(5)
C27 H27 0.89(3)
C28 C29 1.360(5)
C28 Si2 1.924(3)
C29 S2 1.781(3)
C29 Co2 1.955(3)
C30 O8 1.191(5)
C30 O9 1.425(5)
C31 O10 1.189(5)
C31 O9 1.371(5)
C32 O11 1.227(4)
C32 O12 1.314(4)
C33 C34 1.373(8)
C33 O12 1.489(6)
C33 H33A 0.9700
C33 H33B 0.9700
C34 H34A 0.9600
C34 H34B 0.9600
C34 H34C 0.9600
C35 Si2 1.876(4)
C35 H35A 0.9600
C35 H35B 0.9600
C35 H35C 0.9600
C36 Si2 1.880(4)
C36 H36A 0.9600
C36 H36B 0.9600
C36 H36C 0.9600
C37 Si2 1.878(4)
C37 H37A 0.9600
C37 H37B 0.9600
C37 H37C 0.9600
C38 C39 1.378(5)
C38 C43 1.378(5)
C38 S2 1.769(4)
C39 C40 1.381(6)
C39 H39 0.9300
C40 C41 1.375(6)
C40 H40 0.9300
C41 C42 1.374(6)
C41 H41 0.9300
C42 C43 1.377(5)
C42 H42 0.9300
C43 H43 0.9300
C44 C45 1.410(8)
C44 C48 1.425(6)
C44 Co2 2.047(4)
C44 H44 0.9300
C45 C46 1.379(8)
C45 Co2 2.082(4)
C45 H45 0.9300
C46 C47 1.425(6)
C46 Co2 2.080(4)
C46 H46 0.9300
C47 C48 1.371(6)
C47 Co2 2.095(4)
C47 H47 0.9300
C48 Co2 2.083(4)
C48 H48 0.9300
O4 Co1 1.955(2)
O6 S1 1.444(3)
O7 S1 1.448(3)
O11 Co2 1.961(3)
O13 S2 1.450(3)
O14 S2 1.442(3)
